data_7700577
loop_
_publ_author_name
'Wang, Fenhua'
'Zhao, Xu'
'Meng, Xianfu'
'Wang, Shaowu'

_publ_section_title
;
 Rare-earth complexes supported by an ansa-bis(amidinate) ligand with a
 rigid o-phenylene linker: synthesis, structure, and catalytic activity
 for polymerization of cyclic esters.
;
_journal_issue 32
_journal_name_full 'Dalton transactions (Cambridge, England : 2003)'
_journal_page_first 12193
_journal_page_last 12198
_journal_paper_doi 10.1039/c9dt00365g
_journal_volume 48
_journal_year 2019
_chemical_formula_sum 'C84 H96 La2 N12'
_chemical_formula_weight 1551.54
_space_group_crystal_system monoclinic
_space_group_IT_number 14
_space_group_name_Hall '-P 2yn'
_space_group_name_H-M_alt 'P 1 21/n 1'
_symmetry_space_group_name_Hall '-P 2yn'
_symmetry_space_group_name_H-M 'P 1 21/n 1'
_atom_sites_solution_hydrogens geom
_audit_creation_method SHELXL-2014/7
_audit_update_record
;
2018-10-18 deposited with the CCDC.    2019-07-15 downloaded from the CCDC.
;
_cell_angle_alpha 90
_cell_angle_beta 91.5090(10)
_cell_angle_gamma 90
_cell_formula_units_Z 4
_cell_length_a 13.0485(12)
_cell_length_b 19.6899(18)
_cell_length_c 31.006(3)
_cell_measurement_reflns_used 9840
_cell_measurement_temperature 293(2)
_cell_measurement_theta_max 25.26
_cell_measurement_theta_min 2.26
_cell_volume 7963.4(13)
_computing_cell_refinement 'Bruker SAINT'
_computing_data_collection 'Bruker APEX2'
_computing_data_reduction 'Bruker SAINT'
_computing_molecular_graphics 'Bruker SHELXTL'
_computing_publication_material 'Bruker SHELXTL'
_computing_structure_refinement 'SHELXL-2014 (Sheldrick 2014)'
_computing_structure_solution 'SHELXS-97 (Sheldrick 2008)'
_diffrn_ambient_temperature 293(2)
_diffrn_measured_fraction_theta_full 0.999
_diffrn_measured_fraction_theta_max 0.997
_diffrn_measurement_device_type 'Bruker APEX-II CCD'
_diffrn_measurement_method '\f and \w scans'
_diffrn_radiation_type MoK\a
_diffrn_radiation_wavelength 0.71073
_diffrn_reflns_av_R_equivalents 0.0586
_diffrn_reflns_av_unetI/netI 0.0444
_diffrn_reflns_Laue_measured_fraction_full 0.999
_diffrn_reflns_Laue_measured_fraction_max 0.997
_diffrn_reflns_limit_h_max 15
_diffrn_reflns_limit_h_min -15
_diffrn_reflns_limit_k_max 23
_diffrn_reflns_limit_k_min -23
_diffrn_reflns_limit_l_max 37
_diffrn_reflns_limit_l_min -37
_diffrn_reflns_number 79888
_diffrn_reflns_point_group_measured_fraction_full 0.999
_diffrn_reflns_point_group_measured_fraction_max 0.997
_diffrn_reflns_theta_full 25.242
_diffrn_reflns_theta_max 25.344
_diffrn_reflns_theta_min 1.225
_exptl_absorpt_coefficient_mu 1.108
_exptl_crystal_colour colorless
_exptl_crystal_density_diffrn 1.294
_exptl_crystal_description block
_exptl_crystal_F_000 3192
_exptl_crystal_size_max 0.230
_exptl_crystal_size_mid 0.210
_exptl_crystal_size_min 0.200
_refine_diff_density_max 1.344
_refine_diff_density_min -1.066
_refine_diff_density_rms 0.097
_refine_ls_extinction_method none
_refine_ls_goodness_of_fit_ref 1.095
_refine_ls_hydrogen_treatment constr
_refine_ls_matrix_type full
_refine_ls_number_parameters 901
_refine_ls_number_reflns 14535
_refine_ls_number_restraints 1930
_refine_ls_restrained_S_all 1.144
_refine_ls_R_factor_all 0.0874
_refine_ls_R_factor_gt 0.0583
_refine_ls_shift/su_max 0.001
_refine_ls_shift/su_mean 0.000
_refine_ls_structure_factor_coef Fsqd
_refine_ls_weighting_details 'w=1/[\s^2^(Fo^2^)+(0.0448P)^2^+27.6027P] where P=(Fo^2^+2Fc^2^)/3'
_refine_ls_weighting_scheme calc
_refine_ls_wR_factor_gt 0.1250
_refine_ls_wR_factor_ref 0.1382
_reflns_Friedel_coverage 0.000
_reflns_number_gt 10608
_reflns_number_total 14535
_reflns_threshold_expression 'I > 2\s(I)'
_cod_data_source_file c9dt00365g2.cif
_cod_data_source_block test_0m_a
_cod_depositor_comments 'Adding full bibliography for 7700574--7700577.cif.'
_cod_original_cell_volume 7963.5(13)
_cod_database_code 7700577
_shelx_shelxl_version_number 2014/7
_shelx_space_group_comment
;
The symmetry employed for this shelxl refinement is uniquely defined
by the following loop, which should always be used as a source of
symmetry information in preference to the above space-group names.
They are only intended as comments.
;
_shelx_estimated_absorpt_t_min 0.785
_shelx_estimated_absorpt_t_max 0.809

loop_
_space_group_symop_operation_xyz
'x, y, z'
'-x+1/2, y+1/2, -z+1/2'
'-x, -y, -z'
'x-1/2, -y-1/2, z-1/2'

loop_
_atom_site_label
_atom_site_type_symbol
_atom_site_fract_x
_atom_site_fract_y
_atom_site_fract_z
_atom_site_U_iso_or_equiv
_atom_site_adp_type
_atom_site_occupancy
_atom_site_site_symmetry_order
_atom_site_calc_flag
_atom_site_refinement_flags_posn
_atom_site_refinement_flags_adp
La1 La 0.50339(2) 0.71577(2) 0.81935(2) 0.03640(10) Uani 1 1 d . .
La2 La 0.36072(2) 0.72388(2) 0.63360(2) 0.03870(11) Uani 1 1 d . .
N11 N 0.3580(3) 0.7190(2) 0.76123(14) 0.0366(11) Uani 1 1 d . .
N9 N 0.4968(3) 0.6966(2) 0.69172(14) 0.0364(11) Uani 1 1 d . .
N1 N 0.3664(4) 0.7359(3) 0.87519(16) 0.0464(13) Uani 1 1 d . .
N12 N 0.2581(4) 0.6945(3) 0.70063(16) 0.0436(12) Uani 1 1 d . .
N7 N 0.5024(4) 0.7079(3) 0.57951(16) 0.0487(13) Uani 1 1 d . .
N5 N 0.4440(4) 0.8272(3) 0.60466(17) 0.0497(13) Uani 1 1 d . .
N10 N 0.5776(3) 0.6555(2) 0.75321(16) 0.0411(11) Uani 1 1 d . .
C57 C 0.4868(4) 0.7608(3) 0.71189(18) 0.0377(11) Uani 1 1 d . U
N3 N 0.4790(4) 0.8330(3) 0.84509(17) 0.0467(13) Uani 1 1 d . .
C62 C 0.4060(4) 0.7734(3) 0.73988(19) 0.0387(11) Uani 1 1 d . U
N8 N 0.3530(4) 0.6591(3) 0.56431(17) 0.0539(14) Uani 1 1 d . .
N2 N 0.4912(4) 0.6643(3) 0.89249(16) 0.0510(13) Uani 1 1 d . .
C74 C 0.2837(4) 0.6847(3) 0.7421(2) 0.0422(12) Uani 1 1 d . U
N4 N 0.6360(4) 0.8067(3) 0.82905(19) 0.0530(14) Uani 1 1 d . .
C63 C 0.5468(5) 0.6480(3) 0.7120(2) 0.0438(12) Uani 1 1 d . U
N6 N 0.2861(4) 0.8403(3) 0.62296(19) 0.0548(14) Uani 1 1 d . .
C18 C 0.5760(5) 0.8534(3) 0.8469(2) 0.0519(13) Uani 1 1 d . U
C6 C 0.3824(5) 0.8541(3) 0.8577(2) 0.0521(13) Uani 1 1 d . U
C46 C 0.4386(6) 0.6862(4) 0.5486(2) 0.0644(15) Uani 1 1 d . U
C35 C 0.3663(5) 0.8701(3) 0.6053(2) 0.0501(13) Uani 1 1 d . U
C29 C 0.5473(5) 0.8243(4) 0.5925(2) 0.0526(13) Uani 1 1 d . U
C58 C 0.5488(5) 0.8151(3) 0.6988(2) 0.0482(13) Uani 1 1 d . U
H58 H 0.6038 0.8071 0.6809 0.058 Uiso 1 1 calc R U
C7 C 0.4225(6) 0.7075(4) 0.9071(2) 0.0606(14) Uani 1 1 d . U
C79 C 0.1589(5) 0.6838(3) 0.6829(2) 0.0518(13) Uani 1 1 d . U
C61 C 0.3872(5) 0.8403(3) 0.7520(2) 0.0497(12) Uani 1 1 d . U
H61 H 0.3330 0.8498 0.7699 0.060 Uiso 1 1 calc R U
C34 C 0.5779(5) 0.7596(4) 0.5798(2) 0.0558(13) Uani 1 1 d . U
C75 C 0.2354(5) 0.6296(3) 0.7708(2) 0.0503(14) Uani 1 1 d . U
C68 C 0.6617(5) 0.6222(3) 0.7727(2) 0.0570(14) Uani 1 1 d . U
C12 C 0.5517(7) 0.6170(4) 0.9152(2) 0.0715(15) Uani 1 1 d . U
C40 C 0.1929(5) 0.8672(4) 0.6359(2) 0.0567(14) Uani 1 1 d . U
C36 C 0.3664(5) 0.9426(4) 0.5861(2) 0.0579(15) Uani 1 1 d . U
C30 C 0.6221(5) 0.8739(4) 0.5994(2) 0.0580(13) Uani 1 1 d . U
H30 H 0.6031 0.9175 0.6074 0.070 Uiso 1 1 calc R U
C1 C 0.3208(5) 0.8005(4) 0.8729(2) 0.0544(13) Uani 1 1 d . U
C64 C 0.5633(5) 0.5833(3) 0.6854(2) 0.0540(14) Uani 1 1 d . U
C23 C 0.7392(5) 0.8106(4) 0.8180(3) 0.0621(15) Uani 1 1 d . U
C19 C 0.6150(5) 0.9200(4) 0.8680(2) 0.0571(15) Uani 1 1 d . U
C60 C 0.4478(5) 0.8928(3) 0.7378(2) 0.0539(14) Uani 1 1 d . U
H60 H 0.4333 0.9372 0.7458 0.065 Uiso 1 1 calc R U
C5 C 0.3381(5) 0.9173(4) 0.8500(2) 0.0604(14) Uani 1 1 d . U
H5 H 0.3782 0.9533 0.8408 0.072 Uiso 1 1 calc R U
C51 C 0.2906(6) 0.6082(5) 0.5466(2) 0.0739(16) Uani 1 1 d . U
C33 C 0.6819(5) 0.7443(4) 0.5758(2) 0.0616(15) Uani 1 1 d . U
H33 H 0.7023 0.7008 0.5683 0.074 Uiso 1 1 calc R U
C67 C 0.4734(6) 0.5738(4) 0.6537(3) 0.069(2) Uani 1 1 d . U
H67A H 0.4102 0.5788 0.6686 0.104 Uiso 1 1 calc R U
H67B H 0.4764 0.5292 0.6412 0.104 Uiso 1 1 calc R U
H67C H 0.4767 0.6072 0.6313 0.104 Uiso 1 1 calc R U
C59 C 0.5281(5) 0.8802(3) 0.7123(2) 0.0551(14) Uani 1 1 d . U
H59 H 0.5699 0.9158 0.7039 0.066 Uiso 1 1 calc R U
C80 C 0.0756(5) 0.7219(4) 0.6961(2) 0.0625(13) Uani 1 1 d . U
H80 H 0.0845 0.7526 0.7186 0.075 Uiso 1 1 calc R U
C45 C 0.1039(6) 0.8508(4) 0.6131(3) 0.0714(15) Uani 1 1 d . U
H45 H 0.1071 0.8256 0.5878 0.086 Uiso 1 1 calc R U
C47 C 0.4543(7) 0.6969(5) 0.5001(3) 0.0838(17) Uani 1 1 d . U
C84 C 0.1443(6) 0.6403(4) 0.6473(2) 0.0642(14) Uani 1 1 d . U
H84 H 0.1988 0.6153 0.6369 0.077 Uiso 1 1 calc R U
C73 C 0.6488(6) 0.5822(4) 0.8093(2) 0.0708(15) Uani 1 1 d . U
H73 H 0.5832 0.5747 0.8193 0.085 Uiso 1 1 calc R U
C31 C 0.7244(5) 0.8587(4) 0.5942(2) 0.0630(15) Uani 1 1 d . U
H31 H 0.7736 0.8924 0.5983 0.076 Uiso 1 1 calc R U
C32 C 0.7540(5) 0.7947(4) 0.5832(2) 0.0641(15) Uani 1 1 d . U
H32 H 0.8233 0.7849 0.5806 0.077 Uiso 1 1 calc R U
C8 C 0.4048(7) 0.7230(4) 0.9552(2) 0.0725(16) Uani 1 1 d . U
C41 C 0.1841(6) 0.9032(4) 0.6737(3) 0.0660(15) Uani 1 1 d . U
H41 H 0.2425 0.9132 0.6903 0.079 Uiso 1 1 calc R U
C39 C 0.4294(6) 0.9447(4) 0.5443(2) 0.075(2) Uani 1 1 d . U
H39A H 0.4985 0.9305 0.5507 0.112 Uiso 1 1 calc R U
H39B H 0.4297 0.9902 0.5331 0.112 Uiso 1 1 calc R U
H39C H 0.3989 0.9147 0.5232 0.112 Uiso 1 1 calc R U
C21 C 0.7262(6) 0.9153(4) 0.8844(3) 0.077(2) Uani 1 1 d . U
H21A H 0.7333 0.8780 0.9042 0.115 Uiso 1 1 calc R U
H21B H 0.7451 0.9567 0.8988 0.115 Uiso 1 1 calc R U
H21C H 0.7702 0.9082 0.8605 0.115 Uiso 1 1 calc R U
C69 C 0.7611(6) 0.6350(4) 0.7597(3) 0.0727(15) Uani 1 1 d . U
H69 H 0.7719 0.6635 0.7364 0.087 Uiso 1 1 calc R U
C2 C 0.2172(5) 0.8120(4) 0.8777(2) 0.0627(15) Uani 1 1 d . U
H2 H 0.1756 0.7766 0.8866 0.075 Uiso 1 1 calc R U
C20 C 0.5506(6) 0.9388(4) 0.9070(2) 0.075(2) Uani 1 1 d . U
H20A H 0.5527 0.9023 0.9275 0.112 Uiso 1 1 calc R U
H20B H 0.4810 0.9468 0.8975 0.112 Uiso 1 1 calc R U
H20C H 0.5780 0.9792 0.9202 0.112 Uiso 1 1 calc R U
C28 C 0.7697(6) 0.8451(4) 0.7821(3) 0.0732(16) Uani 1 1 d . U
H28 H 0.7219 0.8686 0.7651 0.088 Uiso 1 1 calc R U
C56 C 0.1898(7) 0.6190(5) 0.5365(3) 0.0831(17) Uani 1 1 d . U
H56 H 0.1639 0.6628 0.5392 0.100 Uiso 1 1 calc R U
C81 C -0.0195(6) 0.7151(4) 0.6765(3) 0.0738(16) Uani 1 1 d . U
H81 H -0.0746 0.7405 0.6861 0.089 Uiso 1 1 calc R U
C17 C 0.6532(7) 0.6312(5) 0.9247(3) 0.0865(17) Uani 1 1 d . U
H17 H 0.6794 0.6736 0.9176 0.104 Uiso 1 1 calc R U
C22 C 0.6068(6) 0.9754(4) 0.8337(3) 0.073(2) Uani 1 1 d . U
H22A H 0.6273 1.0181 0.8461 0.110 Uiso 1 1 calc R U
H22B H 0.5372 0.9785 0.8231 0.110 Uiso 1 1 calc R U
H22C H 0.6508 0.9645 0.8103 0.110 Uiso 1 1 calc R U
C3 C 0.1743(6) 0.8750(4) 0.8696(3) 0.0691(17) Uani 1 1 d . U
H3 H 0.1046 0.8819 0.8736 0.083 Uiso 1 1 calc R U
C44 C 0.0092(6) 0.8721(4) 0.6281(3) 0.0794(17) Uani 1 1 d . U
H44 H -0.0505 0.8605 0.6128 0.095 Uiso 1 1 calc R U
C4 C 0.2337(6) 0.9265(4) 0.8559(3) 0.0699(17) Uani 1 1 d . U
H4 H 0.2043 0.9687 0.8504 0.084 Uiso 1 1 calc R U
C76 C 0.3150(5) 0.6032(4) 0.8039(2) 0.0629(18) Uani 1 1 d . U
H76A H 0.3767 0.5912 0.7895 0.094 Uiso 1 1 calc R U
H76B H 0.2884 0.5638 0.8180 0.094 Uiso 1 1 calc R U
H76C H 0.3298 0.6379 0.8249 0.094 Uiso 1 1 calc R U
C13 C 0.5157(8) 0.5529(4) 0.9252(3) 0.0847(17) Uani 1 1 d . U
H13 H 0.4484 0.5407 0.9183 0.102 Uiso 1 1 calc R U
C24 C 0.8118(6) 0.7716(4) 0.8400(3) 0.0756(16) Uani 1 1 d . U
H24 H 0.7912 0.7445 0.8628 0.091 Uiso 1 1 calc R U
C77 C 0.1481(6) 0.6609(4) 0.7962(3) 0.077(2) Uani 1 1 d . U
H77A H 0.1715 0.7021 0.8097 0.116 Uiso 1 1 calc R U
H77B H 0.1267 0.6294 0.8178 0.116 Uiso 1 1 calc R U
H77C H 0.0913 0.6708 0.7769 0.116 Uiso 1 1 calc R U
C83 C 0.0462(6) 0.6350(4) 0.6278(3) 0.0769(16) Uani 1 1 d . U
H83 H 0.0353 0.6065 0.6042 0.092 Uiso 1 1 calc R U
C52 C 0.3265(8) 0.5421(5) 0.5430(3) 0.0913(18) Uani 1 1 d . U
H52 H 0.3944 0.5319 0.5503 0.110 Uiso 1 1 calc R U
C38 C 0.4102(7) 0.9916(4) 0.6201(3) 0.080(2) Uani 1 1 d . U
H38A H 0.3639 0.9948 0.6436 0.120 Uiso 1 1 calc R U
H38B H 0.4189 1.0356 0.6074 0.120 Uiso 1 1 calc R U
H38C H 0.4754 0.9750 0.6307 0.120 Uiso 1 1 calc R U
C82 C -0.0324(6) 0.6717(4) 0.6435(3) 0.0770(18) Uani 1 1 d . U
H82 H -0.0974 0.6666 0.6309 0.092 Uiso 1 1 calc R U
C37 C 0.2595(6) 0.9677(4) 0.5729(3) 0.082(2) Uani 1 1 d . U
H37A H 0.2275 0.9355 0.5536 0.124 Uiso 1 1 calc R U
H37B H 0.2647 1.0108 0.5588 0.124 Uiso 1 1 calc R U
H37C H 0.2189 0.9724 0.5981 0.124 Uiso 1 1 calc R U
C65 C 0.5753(7) 0.5196(4) 0.7123(3) 0.084(2) Uani 1 1 d . U
H65A H 0.6369 0.5226 0.7298 0.126 Uiso 1 1 calc R U
H65B H 0.5794 0.4808 0.6936 0.126 Uiso 1 1 calc R U
H65C H 0.5174 0.5148 0.7305 0.126 Uiso 1 1 calc R U
C26 C 0.9403(7) 0.8089(5) 0.7947(3) 0.0849(19) Uani 1 1 d . U
H26 H 1.0088 0.8096 0.7871 0.102 Uiso 1 1 calc R U
C66 C 0.6602(6) 0.5937(4) 0.6579(3) 0.081(2) Uani 1 1 d . U
H66A H 0.6527 0.6345 0.6412 0.121 Uiso 1 1 calc R U
H66B H 0.6680 0.5556 0.6389 0.121 Uiso 1 1 calc R U
H66C H 0.7196 0.5974 0.6767 0.121 Uiso 1 1 calc R U
C55 C 0.1228(8) 0.5671(5) 0.5221(3) 0.0927(19) Uani 1 1 d . U
H55 H 0.0545 0.5761 0.5150 0.111 Uiso 1 1 calc R U
C42 C 0.0885(7) 0.9246(4) 0.6873(3) 0.0797(18) Uani 1 1 d . U
H42 H 0.0835 0.9499 0.7125 0.096 Uiso 1 1 calc R U
C27 C 0.8739(7) 0.8447(5) 0.7710(3) 0.0827(19) Uani 1 1 d . U
H27 H 0.8957 0.8693 0.7473 0.099 Uiso 1 1 calc R U
C25 C 0.9142(7) 0.7715(5) 0.8291(3) 0.0878(18) Uani 1 1 d . U
H25 H 0.9629 0.7467 0.8449 0.105 Uiso 1 1 calc R U
C78 C 0.1969(7) 0.5692(4) 0.7446(3) 0.084(2) Uani 1 1 d . U
H78A H 0.1408 0.5832 0.7260 0.126 Uiso 1 1 calc R U
H78B H 0.1741 0.5344 0.7638 0.126 Uiso 1 1 calc R U
H78C H 0.2513 0.5519 0.7275 0.126 Uiso 1 1 calc R U
C43 C 0.0035(7) 0.9086(4) 0.6639(3) 0.0810(18) Uani 1 1 d . U
H43 H -0.0602 0.9234 0.6730 0.097 Uiso 1 1 calc R U
C11 C 0.3648(9) 0.7889(5) 0.9653(3) 0.106(3) Uani 1 1 d . U
H11A H 0.3550 0.7922 0.9958 0.159 Uiso 1 1 calc R U
H11B H 0.3004 0.7955 0.9502 0.159 Uiso 1 1 calc R U
H11C H 0.4124 0.8232 0.9566 0.159 Uiso 1 1 calc R U
C16 C 0.7183(8) 0.5830(5) 0.9449(3) 0.099(2) Uani 1 1 d . U
H16 H 0.7865 0.5929 0.9517 0.119 Uiso 1 1 calc R U
C15 C 0.6775(9) 0.5225(5) 0.9540(3) 0.099(2) Uani 1 1 d . U
H15 H 0.7201 0.4900 0.9668 0.119 Uiso 1 1 calc R U
C14 C 0.5829(9) 0.5062(5) 0.9462(3) 0.098(2) Uani 1 1 d . U
H14 H 0.5589 0.4637 0.9543 0.117 Uiso 1 1 calc R U
C70 C 0.8453(7) 0.6054(5) 0.7817(3) 0.0883(18) Uani 1 1 d . U
H70 H 0.9119 0.6125 0.7726 0.106 Uiso 1 1 calc R U
C72 C 0.7315(7) 0.5537(5) 0.8310(3) 0.0878(17) Uani 1 1 d . U
H72 H 0.7225 0.5264 0.8551 0.105 Uiso 1 1 calc R U
C71 C 0.8265(7) 0.5663(5) 0.8163(3) 0.091(2) Uani 1 1 d . U
H71 H 0.8822 0.5469 0.8310 0.109 Uiso 1 1 calc R U
C53 C 0.2588(8) 0.4904(6) 0.5282(3) 0.103(2) Uani 1 1 d . U
H53 H 0.2831 0.4464 0.5248 0.123 Uiso 1 1 calc R U
C54 C 0.1617(8) 0.5041(6) 0.5191(3) 0.098(2) Uani 1 1 d . U
H54 H 0.1186 0.4689 0.5102 0.117 Uiso 1 1 calc R U
C48 C 0.5075(9) 0.7599(6) 0.4889(3) 0.123(3) Uani 1 1 d . U
H48A H 0.5228 0.7595 0.4588 0.184 Uiso 1 1 calc R U
H48B H 0.5701 0.7634 0.5058 0.184 Uiso 1 1 calc R U
H48C H 0.4644 0.7981 0.4949 0.184 Uiso 1 1 calc R U
C9 C 0.3183(9) 0.6727(6) 0.9675(3) 0.131(3) Uani 1 1 d . U
H9A H 0.3032 0.6782 0.9974 0.196 Uiso 1 1 calc R U
H9B H 0.3405 0.6270 0.9624 0.196 Uiso 1 1 calc R U
H9C H 0.2578 0.6819 0.9501 0.196 Uiso 1 1 calc R U
C50 C 0.3759(9) 0.6830(7) 0.4721(3) 0.144(3) Uani 1 1 d . U
H50A H 0.3155 0.7064 0.4810 0.215 Uiso 1 1 calc R U
H50B H 0.3633 0.6350 0.4717 0.215 Uiso 1 1 calc R U
H50C H 0.3933 0.6979 0.4437 0.215 Uiso 1 1 calc R U
C10 C 0.4818(10) 0.7028(6) 0.9856(3) 0.133(3) Uani 1 1 d . U
H10A H 0.5449 0.7253 0.9793 0.200 Uiso 1 1 calc R U
H10B H 0.4914 0.6545 0.9839 0.200 Uiso 1 1 calc R U
H10C H 0.4614 0.7148 1.0141 0.200 Uiso 1 1 calc R U
C49 C 0.5477(9) 0.6492(7) 0.4891(4) 0.145(3) Uani 1 1 d . U
H49A H 0.5720 0.6268 0.5149 0.218 Uiso 1 1 calc R U
H49B H 0.6020 0.6760 0.4776 0.218 Uiso 1 1 calc R U
H49C H 0.5258 0.6159 0.4682 0.218 Uiso 1 1 calc R U

loop_
_atom_site_aniso_label
_atom_site_aniso_U_11
_atom_site_aniso_U_22
_atom_site_aniso_U_33
_atom_site_aniso_U_23
_atom_site_aniso_U_13
_atom_site_aniso_U_12
La1 0.03593(19) 0.03940(19) 0.03395(19) 0.00150(15) 0.00269(14) 0.00180(15)
La2 0.03355(19) 0.0464(2) 0.0362(2) 0.00061(16) 0.00254(14) -0.00369(15)
N11 0.036(3) 0.041(3) 0.034(3) 0.004(2) 0.005(2) 0.002(2)
N9 0.037(3) 0.037(3) 0.035(3) 0.003(2) 0.005(2) 0.003(2)
N1 0.049(3) 0.047(3) 0.044(3) 0.004(2) 0.009(2) 0.007(2)
N12 0.035(3) 0.051(3) 0.045(3) 0.001(2) 0.002(2) -0.005(2)
N7 0.040(3) 0.063(3) 0.044(3) -0.005(3) 0.004(2) -0.007(3)
N5 0.036(3) 0.055(3) 0.058(3) 0.011(3) 0.009(2) -0.004(2)
N10 0.035(3) 0.044(3) 0.045(3) 0.003(2) 0.001(2) 0.009(2)
C57 0.041(2) 0.037(2) 0.035(2) 0.003(2) -0.008(2) -0.002(2)
N3 0.043(3) 0.042(3) 0.055(3) -0.005(2) 0.012(2) -0.002(2)
C62 0.041(2) 0.036(2) 0.038(2) 0.002(2) -0.003(2) 0.001(2)
N8 0.044(3) 0.073(4) 0.046(3) -0.012(3) 0.002(2) -0.011(3)
N2 0.064(4) 0.052(3) 0.037(3) 0.009(2) 0.004(3) 0.009(3)
C74 0.035(2) 0.048(3) 0.044(3) 0.000(2) 0.003(2) 0.000(2)
N4 0.034(3) 0.052(3) 0.073(4) -0.016(3) 0.011(3) -0.001(2)
C63 0.042(2) 0.043(2) 0.047(3) -0.003(2) 0.003(2) 0.003(2)
N6 0.037(3) 0.057(3) 0.071(4) 0.012(3) 0.012(3) 0.009(3)
C18 0.051(3) 0.051(3) 0.054(3) -0.001(2) 0.005(2) -0.004(2)
C6 0.051(3) 0.054(3) 0.052(3) -0.004(2) 0.005(2) 0.007(2)
C46 0.059(3) 0.087(3) 0.047(3) -0.003(3) 0.004(3) -0.012(3)
C35 0.042(3) 0.056(3) 0.051(3) 0.007(2) -0.002(2) -0.001(2)
C29 0.042(3) 0.068(3) 0.048(3) 0.010(2) 0.002(2) -0.007(2)
C58 0.048(3) 0.049(3) 0.047(3) 0.008(2) -0.003(2) -0.007(2)
C7 0.076(3) 0.059(3) 0.047(3) 0.001(3) 0.010(3) -0.001(3)
C79 0.041(3) 0.061(3) 0.053(3) 0.003(3) 0.001(2) -0.011(2)
C61 0.053(3) 0.046(2) 0.049(3) -0.001(2) -0.005(2) 0.008(2)
C34 0.044(3) 0.078(3) 0.045(3) 0.004(3) 0.006(2) -0.013(3)
C75 0.043(3) 0.057(3) 0.051(3) 0.008(3) 0.006(3) -0.011(3)
C68 0.056(3) 0.055(3) 0.059(3) -0.004(3) -0.006(3) 0.019(3)
C12 0.096(3) 0.068(3) 0.049(3) 0.001(3) -0.007(3) 0.012(3)
C40 0.044(3) 0.059(3) 0.067(3) 0.012(3) 0.002(3) 0.003(2)
C36 0.051(3) 0.063(3) 0.060(3) 0.016(3) 0.001(3) 0.001(3)
C30 0.048(3) 0.067(3) 0.059(3) 0.008(2) 0.003(2) -0.012(2)
C1 0.054(3) 0.059(3) 0.050(3) -0.002(2) 0.007(2) 0.008(2)
C64 0.058(3) 0.049(3) 0.055(3) -0.004(3) 0.002(3) 0.013(3)
C23 0.052(3) 0.060(3) 0.074(3) -0.014(3) 0.004(3) -0.009(3)
C19 0.056(3) 0.056(3) 0.060(3) -0.010(3) 0.002(3) -0.004(3)
C60 0.068(3) 0.037(3) 0.055(3) 0.001(3) -0.017(3) 0.006(3)
C5 0.059(3) 0.058(3) 0.064(3) -0.003(3) 0.007(3) 0.010(3)
C51 0.075(3) 0.093(3) 0.054(3) -0.006(3) -0.007(3) -0.022(3)
C33 0.046(3) 0.082(3) 0.058(3) 0.002(3) 0.010(3) -0.006(3)
C67 0.077(5) 0.052(4) 0.078(5) -0.022(4) -0.005(4) 0.006(4)
C59 0.062(3) 0.046(3) 0.056(3) 0.010(3) -0.012(3) -0.011(3)
C80 0.048(3) 0.070(3) 0.070(3) 0.004(3) 0.004(2) -0.005(2)
C45 0.055(3) 0.076(3) 0.083(3) 0.004(3) -0.002(3) 0.002(3)
C47 0.086(4) 0.115(4) 0.050(3) -0.007(3) 0.000(3) -0.028(3)
C84 0.055(3) 0.076(3) 0.061(3) -0.001(3) 0.001(3) -0.016(3)
C73 0.078(3) 0.069(3) 0.065(3) 0.002(3) -0.008(3) 0.020(3)
C31 0.047(3) 0.076(3) 0.066(3) 0.010(3) 0.004(3) -0.020(3)
C32 0.041(3) 0.088(3) 0.064(3) 0.005(3) 0.009(3) -0.009(3)
C8 0.099(4) 0.072(3) 0.047(3) 0.003(3) 0.010(3) 0.020(3)
C41 0.056(3) 0.066(3) 0.076(3) 0.006(3) 0.004(3) -0.001(3)
C39 0.074(4) 0.085(5) 0.065(4) 0.025(4) 0.008(4) -0.002(4)
C21 0.074(4) 0.072(4) 0.083(5) -0.018(4) -0.013(4) -0.011(4)
C69 0.064(3) 0.072(3) 0.082(3) -0.003(3) -0.006(3) 0.016(3)
C2 0.053(3) 0.071(3) 0.065(3) -0.004(3) 0.011(3) 0.007(3)
C20 0.082(5) 0.074(4) 0.068(4) -0.019(4) 0.009(4) -0.008(4)
C28 0.065(3) 0.075(3) 0.080(3) -0.010(3) 0.010(3) -0.008(3)
C56 0.079(3) 0.104(3) 0.066(3) -0.008(3) -0.007(3) -0.023(3)
C81 0.053(3) 0.084(3) 0.084(3) 0.007(3) -0.004(3) -0.003(3)
C17 0.107(4) 0.083(3) 0.068(3) 0.001(3) -0.013(3) 0.014(3)
C22 0.081(5) 0.060(4) 0.079(5) -0.004(4) 0.008(4) -0.010(4)
C3 0.055(3) 0.075(4) 0.078(4) -0.008(3) 0.008(3) 0.020(3)
C44 0.054(3) 0.084(3) 0.100(4) 0.009(3) -0.003(3) 0.000(3)
C4 0.067(3) 0.069(3) 0.074(4) -0.002(3) 0.005(3) 0.024(3)
C76 0.058(4) 0.058(4) 0.073(5) 0.022(4) 0.001(4) -0.012(3)
C13 0.115(4) 0.075(3) 0.064(3) 0.004(3) -0.010(3) 0.009(3)
C24 0.059(3) 0.077(3) 0.091(3) -0.005(3) 0.005(3) -0.003(3)
C77 0.060(4) 0.097(5) 0.076(5) 0.022(4) 0.023(4) -0.001(4)
C83 0.068(3) 0.091(3) 0.071(3) -0.005(3) -0.007(3) -0.023(3)
C52 0.095(4) 0.105(4) 0.073(3) -0.010(3) -0.016(3) -0.020(3)
C38 0.089(5) 0.065(4) 0.086(5) 0.004(4) 0.004(4) -0.012(4)
C82 0.057(3) 0.092(4) 0.081(4) 0.010(3) -0.009(3) -0.016(3)
C37 0.074(4) 0.083(5) 0.090(5) 0.039(4) 0.002(4) 0.010(4)
C65 0.113(5) 0.055(4) 0.083(5) -0.010(4) -0.007(4) 0.012(4)
C26 0.064(4) 0.088(4) 0.103(4) -0.022(4) 0.020(4) -0.005(3)
C66 0.077(5) 0.086(5) 0.081(5) -0.016(4) 0.019(4) 0.026(4)
C55 0.087(4) 0.116(4) 0.075(4) -0.008(4) -0.011(3) -0.023(4)
C42 0.077(4) 0.075(4) 0.088(4) 0.002(3) 0.020(3) 0.008(3)
C27 0.075(4) 0.084(4) 0.090(4) -0.012(4) 0.024(3) -0.016(3)
C25 0.066(3) 0.091(4) 0.106(4) -0.013(3) 0.004(3) 0.001(3)
C78 0.099(5) 0.072(4) 0.081(5) 0.014(4) -0.012(4) -0.035(4)
C43 0.062(3) 0.080(4) 0.102(4) 0.015(4) 0.019(3) 0.012(3)
C11 0.147(6) 0.105(5) 0.067(5) -0.010(4) 0.014(5) 0.027(5)
C16 0.118(4) 0.102(4) 0.077(4) -0.002(4) -0.022(4) 0.014(4)
C15 0.128(5) 0.091(4) 0.076(4) -0.001(4) -0.022(4) 0.028(4)
C14 0.136(5) 0.080(4) 0.077(4) 0.001(4) -0.012(4) 0.012(4)
C70 0.071(3) 0.092(4) 0.102(4) -0.010(3) -0.007(3) 0.015(3)
C72 0.100(3) 0.084(3) 0.079(3) 0.001(3) -0.016(3) 0.022(3)
C71 0.088(4) 0.091(4) 0.093(4) -0.003(4) -0.027(4) 0.028(4)
C53 0.114(4) 0.105(4) 0.089(4) -0.009(4) -0.018(4) -0.020(4)
C54 0.102(4) 0.110(4) 0.080(4) -0.004(4) -0.011(4) -0.036(4)
C48 0.141(6) 0.144(5) 0.083(5) 0.020(5) 0.006(5) -0.055(5)
C9 0.164(6) 0.134(6) 0.095(6) -0.003(5) 0.049(5) -0.034(5)
C50 0.145(6) 0.200(7) 0.086(5) 0.018(6) -0.002(5) -0.061(6)
C10 0.158(6) 0.155(6) 0.086(5) -0.022(5) 0.003(5) 0.046(6)
C49 0.148(6) 0.181(7) 0.108(6) -0.009(6) 0.037(6) 0.025(5)

loop_
_atom_type_symbol
_atom_type_description
_atom_type_scat_dispersion_real
_atom_type_scat_dispersion_imag
_atom_type_scat_source
C C 0.0033 0.0016 'International Tables Vol C Tables 4.2.6.8 and 6.1.1.4'
H H 0.0000 0.0000 'International Tables Vol C Tables 4.2.6.8 and 6.1.1.4'
N N 0.0061 0.0033 'International Tables Vol C Tables 4.2.6.8 and 6.1.1.4'
La La -0.2871 2.4523 'International Tables Vol C Tables 4.2.6.8 and 6.1.1.4'

loop_
_geom_angle_atom_site_label_1
_geom_angle_atom_site_label_2
_geom_angle_atom_site_label_3
_geom_angle
N3 La1 N2 94.26(17)
N3 La1 N4 52.13(16)
N2 La1 N4 104.02(19)
N3 La1 N1 62.36(16)
N2 La1 N1 51.93(17)
N4 La1 N1 107.55(17)
N3 La1 N10 137.95(16)
N2 La1 N10 124.76(16)
N4 La1 N10 98.75(16)
N1 La1 N10 153.49(16)
N3 La1 N11 95.97(16)
N2 La1 N11 125.54(16)
N4 La1 N11 123.99(17)
N1 La1 N11 87.40(15)
N10 La1 N11 74.99(14)
N3 La1 C62 81.66(17)
N2 La1 C62 150.98(17)
N4 La1 C62 96.08(18)
N1 La1 C62 102.22(16)
N10 La1 C62 71.18(15)
N11 La1 C62 28.45(14)
N5 La2 N8 96.63(18)
N5 La2 N6 51.42(17)
N8 La2 N6 110.27(19)
N5 La2 N7 62.09(17)
N8 La2 N7 52.00(16)
N6 La2 N7 108.19(17)
N5 La2 N9 97.17(16)
N8 La2 N9 120.73(16)
N6 La2 N9 123.06(17)
N7 La2 N9 86.30(15)
N5 La2 N12 135.95(17)
N8 La2 N12 124.83(17)
N6 La2 N12 95.92(17)
N7 La2 N12 155.20(17)
N9 La2 N12 75.47(15)
N5 La2 C57 81.79(17)
N8 La2 C57 146.35(17)
N6 La2 C57 95.04(17)
N7 La2 C57 99.88(16)
N9 La2 C57 28.33(15)
N12 La2 C57 71.62(16)
C74 N11 C62 120.7(5)
C74 N11 La1 145.5(4)
C62 N11 La1 91.1(3)
C63 N9 C57 119.3(5)
C63 N9 La2 145.2(4)
C57 N9 La2 93.0(3)
C7 N1 C1 129.8(6)
C7 N1 La1 93.2(4)
C1 N1 La1 114.2(4)
C74 N12 C79 124.0(5)
C74 N12 La2 133.6(4)
C79 N12 La2 102.2(4)
C46 N7 C34 131.4(6)
C46 N7 La2 93.6(4)
C34 N7 La2 115.1(4)
C35 N5 C29 140.3(6)
C35 N5 La2 100.1(4)
C29 N5 La2 119.6(4)
C63 N10 C68 124.9(5)
C63 N10 La1 134.5(4)
C68 N10 La1 100.3(4)
C62 C57 C58 119.5(5)
C62 C57 N9 120.5(5)
C58 C57 N9 119.3(5)
C62 C57 La2 98.0(4)
C58 C57 La2 105.0(4)
N9 C57 La2 58.6(3)
C18 N3 C6 140.1(6)
C18 N3 La1 99.5(4)
C6 N3 La1 119.7(4)
C61 C62 C57 118.2(6)
C61 C62 N11 120.4(5)
C57 C62 N11 120.4(5)
C61 C62 La1 102.2(4)
C57 C62 La1 97.7(3)
N11 C62 La1 60.5(3)
C46 N8 C51 128.8(6)
C46 N8 La2 95.4(4)
C51 N8 La2 135.6(5)
C7 N2 C12 129.5(6)
C7 N2 La1 96.2(4)
C12 N2 La1 132.8(5)
N11 C74 N12 121.7(5)
N11 C74 C75 114.1(5)
N12 C74 C75 124.0(5)
C18 N4 C23 129.9(6)
C18 N4 La1 97.6(4)
C23 N4 La1 132.5(4)
N9 C63 N10 120.8(5)
N9 C63 C64 114.9(5)
N10 C63 C64 124.2(5)
C35 N6 C40 130.6(6)
C35 N6 La2 98.7(4)
C40 N6 La2 130.4(4)
N3 C18 N4 110.1(6)
N3 C18 C19 125.2(6)
N4 C18 C19 124.7(6)
C5 C6 N3 126.4(6)
C5 C6 C1 119.2(6)
N3 C6 C1 113.3(6)
N7 C46 N8 112.3(6)
N7 C46 C47 124.5(7)
N8 C46 C47 122.9(7)
N5 C35 N6 109.6(6)
N5 C35 C36 125.2(6)
N6 C35 C36 125.1(6)
C30 C29 C34 118.6(6)
C30 C29 N5 127.0(7)
C34 C29 N5 113.3(6)
C59 C58 C57 119.9(6)
C59 C58 H58 120.0
C57 C58 H58 120.0
N2 C7 N1 112.3(6)
N2 C7 C8 125.1(7)
N1 C7 C8 122.5(7)
C80 C79 C84 117.9(7)
C80 C79 N12 121.5(6)
C84 C79 N12 120.1(6)
C60 C61 C62 121.0(6)
C60 C61 H61 119.5
C62 C61 H61 119.5
C29 C34 C33 120.5(7)
C29 C34 N7 117.0(6)
C33 C34 N7 121.4(7)
C78 C75 C76 107.6(6)
C78 C75 C77 110.4(6)
C76 C75 C77 107.0(6)
C78 C75 C74 112.2(6)
C76 C75 C74 110.1(5)
C77 C75 C74 109.4(6)
C69 C68 C73 118.0(7)
C69 C68 N10 121.1(7)
C73 C68 N10 120.3(7)
C17 C12 C13 117.9(8)
C17 C12 N2 119.9(8)
C13 C12 N2 121.9(8)
C41 C40 C45 117.9(7)
C41 C40 N6 122.3(7)
C45 C40 N6 119.4(7)
C37 C36 C38 107.7(7)
C37 C36 C35 113.1(6)
C38 C36 C35 108.7(6)
C37 C36 C39 105.6(6)
C38 C36 C39 111.2(6)
C35 C36 C39 110.6(6)
C31 C30 C29 120.3(7)
C31 C30 H30 119.8
C29 C30 H30 119.8
C2 C1 N1 123.8(7)
C2 C1 C6 118.6(6)
N1 C1 C6 116.7(6)
C65 C64 C67 108.7(6)
C65 C64 C63 113.9(6)
C67 C64 C63 109.5(5)
C65 C64 C66 109.7(6)
C67 C64 C66 106.7(6)
C63 C64 C66 108.2(6)
C28 C23 C24 117.7(7)
C28 C23 N4 121.8(7)
C24 C23 N4 119.9(7)
C22 C19 C21 108.9(6)
C22 C19 C20 110.2(6)
C21 C19 C20 106.7(6)
C22 C19 C18 107.2(6)
C21 C19 C18 112.9(6)
C20 C19 C18 111.0(6)
C59 C60 C61 120.6(6)
C59 C60 H60 119.7
C61 C60 H60 119.7
C6 C5 C4 119.9(7)
C6 C5 H5 120.1
C4 C5 H5 120.1
C56 C51 C52 117.0(8)
C56 C51 N8 121.9(8)
C52 C51 N8 120.7(8)
C32 C33 C34 119.3(7)
C32 C33 H33 120.4
C34 C33 H33 120.4
C64 C67 H67A 109.5
C64 C67 H67B 109.5
H67A C67 H67B 109.5
C64 C67 H67C 109.5
H67A C67 H67C 109.5
H67B C67 H67C 109.5
C60 C59 C58 120.7(6)
C60 C59 H59 119.7
C58 C59 H59 119.7
C81 C80 C79 121.5(8)
C81 C80 H80 119.2
C79 C80 H80 119.2
C40 C45 C44 119.9(8)
C40 C45 H45 120.0
C44 C45 H45 120.0
C50 C47 C48 112.0(10)
C50 C47 C46 118.8(8)
C48 C47 C46 114.9(8)
C50 C47 C49 108.5(10)
C48 C47 C49 94.6(9)
C46 C47 C49 104.6(8)
C83 C84 C79 119.1(7)
C83 C84 H84 120.4
C79 C84 H84 120.4
C72 C73 C68 121.2(8)
C72 C73 H73 119.4
C68 C73 H73 119.4
C32 C31 C30 120.7(7)
C32 C31 H31 119.6
C30 C31 H31 119.6
C31 C32 C33 120.5(7)
C31 C32 H32 119.7
C33 C32 H32 119.7
C10 C8 C11 111.4(9)
C10 C8 C7 117.7(8)
C11 C8 C7 116.8(7)
C10 C8 C9 99.6(9)
C11 C8 C9 104.6(8)
C7 C8 C9 103.8(7)
C40 C41 C42 120.7(8)
C40 C41 H41 119.6
C42 C41 H41 119.6
C36 C39 H39A 109.5
C36 C39 H39B 109.5
H39A C39 H39B 109.5
C36 C39 H39C 109.5
H39A C39 H39C 109.5
H39B C39 H39C 109.5
C19 C21 H21A 109.5
C19 C21 H21B 109.5
H21A C21 H21B 109.5
C19 C21 H21C 109.5
H21A C21 H21C 109.5
H21B C21 H21C 109.5
C68 C69 C70 120.6(8)
C68 C69 H69 119.7
C70 C69 H69 119.7
C3 C2 C1 121.4(7)
C3 C2 H2 119.3
C1 C2 H2 119.3
C19 C20 H20A 109.5
C19 C20 H20B 109.5
H20A C20 H20B 109.5
C19 C20 H20C 109.5
H20A C20 H20C 109.5
H20B C20 H20C 109.5
C23 C28 C27 119.8(8)
C23 C28 H28 120.1
C27 C28 H28 120.1
C51 C56 C55 123.1(10)
C51 C56 H56 118.4
C55 C56 H56 118.4
C82 C81 C80 119.5(8)
C82 C81 H81 120.3
C80 C81 H81 120.3
C12 C17 C16 121.4(9)
C12 C17 H17 119.3
C16 C17 H17 119.3
C19 C22 H22A 109.5
C19 C22 H22B 109.5
H22A C22 H22B 109.5
C19 C22 H22C 109.5
H22A C22 H22C 109.5
H22B C22 H22C 109.5
C4 C3 C2 119.8(7)
C4 C3 H3 120.1
C2 C3 H3 120.1
C43 C44 C45 120.8(8)
C43 C44 H44 119.6
C45 C44 H44 119.6
C3 C4 C5 121.0(7)
C3 C4 H4 119.5
C5 C4 H4 119.5
C75 C76 H76A 109.5
C75 C76 H76B 109.5
H76A C76 H76B 109.5
C75 C76 H76C 109.5
H76A C76 H76C 109.5
H76B C76 H76C 109.5
C12 C13 C14 119.0(9)
C12 C13 H13 120.5
C14 C13 H13 120.5
C23 C24 C25 122.0(9)
C23 C24 H24 119.0
C25 C24 H24 119.0
C75 C77 H77A 109.5
C75 C77 H77B 109.5
H77A C77 H77B 109.5
C75 C77 H77C 109.5
H77A C77 H77C 109.5
H77B C77 H77C 109.5
C82 C83 C84 119.7(8)
C82 C83 H83 120.2
C84 C83 H83 120.2
C51 C52 C53 119.4(9)
C51 C52 H52 120.3
C53 C52 H52 120.3
C36 C38 H38A 109.5
C36 C38 H38B 109.5
H38A C38 H38B 109.5
C36 C38 H38C 109.5
H38A C38 H38C 109.5
H38B C38 H38C 109.5
C81 C82 C83 122.2(8)
C81 C82 H82 118.9
C83 C82 H82 118.9
C36 C37 H37A 109.5
C36 C37 H37B 109.5
H37A C37 H37B 109.5
C36 C37 H37C 109.5
H37A C37 H37C 109.5
H37B C37 H37C 109.5
C64 C65 H65A 109.5
C64 C65 H65B 109.5
H65A C65 H65B 109.5
C64 C65 H65C 109.5
H65A C65 H65C 109.5
H65B C65 H65C 109.5
C27 C26 C25 123.7(9)
C27 C26 H26 118.1
C25 C26 H26 118.1
C64 C66 H66A 109.5
C64 C66 H66B 109.5
H66A C66 H66B 109.5
C64 C66 H66C 109.5
H66A C66 H66C 109.5
H66B C66 H66C 109.5
C54 C55 C56 117.3(10)
C54 C55 H55 121.3
C56 C55 H55 121.3
C43 C42 C41 119.8(9)
C43 C42 H42 120.1
C41 C42 H42 120.1
C26 C27 C28 119.2(9)
C26 C27 H27 120.4
C28 C27 H27 120.4
C26 C25 C24 117.2(9)
C26 C25 H25 121.4
C24 C25 H25 121.4
C75 C78 H78A 109.5
C75 C78 H78B 109.5
H78A C78 H78B 109.5
C75 C78 H78C 109.5
H78A C78 H78C 109.5
H78B C78 H78C 109.5
C44 C43 C42 120.9(8)
C44 C43 H43 119.6
C42 C43 H43 119.6
C8 C11 H11A 109.5
C8 C11 H11B 109.5
H11A C11 H11B 109.5
C8 C11 H11C 109.5
H11A C11 H11C 109.5
H11B C11 H11C 109.5
C15 C16 C17 117.1(10)
C15 C16 H16 121.5
C17 C16 H16 121.5
C14 C15 C16 124.4(10)
C14 C15 H15 117.8
C16 C15 H15 117.8
C15 C14 C13 120.1(10)
C15 C14 H14 119.9
C13 C14 H14 119.9
C71 C70 C69 117.8(9)
C71 C70 H70 121.1
C69 C70 H70 121.1
C71 C72 C73 118.3(9)
C71 C72 H72 120.8
C73 C72 H72 120.8
C70 C71 C72 124.0(9)
C70 C71 H71 118.0
C72 C71 H71 118.0
C54 C53 C52 120.7(11)
C54 C53 H53 119.7
C52 C53 H53 119.7
C53 C54 C55 122.4(10)
C53 C54 H54 118.8
C55 C54 H54 118.8
C47 C48 H48A 109.5
C47 C48 H48B 109.5
H48A C48 H48B 109.5
C47 C48 H48C 109.5
H48A C48 H48C 109.5
H48B C48 H48C 109.5
C8 C9 H9A 109.5
C8 C9 H9B 109.5
H9A C9 H9B 109.5
C8 C9 H9C 109.5
H9A C9 H9C 109.5
H9B C9 H9C 109.5
C47 C50 H50A 109.5
C47 C50 H50B 109.5
H50A C50 H50B 109.5
C47 C50 H50C 109.5
H50A C50 H50C 109.5
H50B C50 H50C 109.5
C8 C10 H10A 109.5
C8 C10 H10B 109.5
H10A C10 H10B 109.5
C8 C10 H10C 109.5
H10A C10 H10C 109.5
H10B C10 H10C 109.5
C47 C49 H49A 109.5
C47 C49 H49B 109.5
H49A C49 H49B 109.5
C47 C49 H49C 109.5
H49A C49 H49C 109.5
H49B C49 H49C 109.5

loop_
_geom_bond_atom_site_label_1
_geom_bond_atom_site_label_2
_geom_bond_distance
La1 N3 2.466(5)
La1 N2 2.493(5)
La1 N4 2.502(5)
La1 N1 2.553(5)
La1 N10 2.580(5)
La1 N11 2.583(5)
La1 C62 2.967(6)
La2 N5 2.485(5)
La2 N8 2.498(5)
La2 N6 2.508(5)
La2 N7 2.548(5)
La2 N9 2.553(5)
La2 N12 2.568(5)
La2 C57 2.986(5)
N11 C74 1.310(7)
N11 C62 1.414(7)
N9 C63 1.310(7)
N9 C57 1.419(7)
N1 C7 1.337(9)
N1 C1 1.404(8)
N12 C74 1.334(7)
N12 C79 1.409(8)
N7 C46 1.324(8)
N7 C34 1.418(8)
N5 C35 1.320(8)
N5 C29 1.411(8)
N10 C63 1.337(7)
N10 C68 1.401(8)
C57 C62 1.404(8)
C57 C58 1.407(8)
N3 C18 1.328(8)
N3 C6 1.393(8)
C62 C61 1.395(8)
N8 C46 1.340(8)
N8 C51 1.395(9)
N2 C7 1.324(8)
N2 C12 1.399(9)
C74 C75 1.548(8)
N4 C18 1.336(8)
N4 C23 1.401(8)
C63 C64 1.536(8)
N6 C35 1.331(8)
N6 C40 1.395(8)
C18 C19 1.545(9)
C6 C5 1.389(9)
C6 C1 1.415(9)
C46 C47 1.539(10)
C35 C36 1.546(9)
C29 C30 1.393(9)
C29 C34 1.395(10)
C58 C59 1.378(9)
C58 H58 0.9300
C7 C8 1.547(10)
C79 C80 1.390(9)
C79 C84 1.405(9)
C61 C60 1.379(9)
C61 H61 0.9300
C34 C33 1.398(9)
C75 C78 1.517(10)
C75 C76 1.532(9)
C75 C77 1.532(9)
C68 C69 1.391(10)
C68 C73 1.397(10)
C12 C17 1.378(12)
C12 C13 1.385(11)
C40 C41 1.376(10)
C40 C45 1.383(10)
C36 C37 1.525(10)
C36 C38 1.530(10)
C36 C39 1.554(10)
C30 C31 1.381(9)
C30 H30 0.9300
C1 C2 1.383(9)
C64 C65 1.513(10)
C64 C67 1.522(10)
C64 C66 1.557(10)
C23 C28 1.372(10)
C23 C24 1.386(11)
C19 C22 1.526(10)
C19 C21 1.528(10)
C19 C20 1.536(10)
C60 C59 1.351(9)
C60 H60 0.9300
C5 C4 1.392(10)
C5 H5 0.9300
C51 C56 1.361(11)
C51 C52 1.388(12)
C33 C32 1.382(10)
C33 H33 0.9300
C67 H67A 0.9600
C67 H67B 0.9600
C67 H67C 0.9600
C59 H59 0.9300
C80 C81 1.374(10)
C80 H80 0.9300
C45 C44 1.395(10)
C45 H45 0.9300
C47 C50 1.351(13)
C47 C48 1.469(12)
C47 C49 1.582(14)
C84 C83 1.405(10)
C84 H84 0.9300
C73 C72 1.376(10)
C73 H73 0.9300
C31 C32 1.364(10)
C31 H31 0.9300
C32 H32 0.9300
C8 C10 1.416(13)
C8 C11 1.437(11)
C8 C9 1.556(13)
C41 C42 1.393(10)
C41 H41 0.9300
C39 H39A 0.9600
C39 H39B 0.9600
C39 H39C 0.9600
C21 H21A 0.9600
C21 H21B 0.9600
C21 H21C 0.9600
C69 C70 1.403(11)
C69 H69 0.9300
C2 C3 1.381(10)
C2 H2 0.9300
C20 H20A 0.9600
C20 H20B 0.9600
C20 H20C 0.9600
C28 C27 1.411(11)
C28 H28 0.9300
C56 C55 1.409(11)
C56 H56 0.9300
C81 C82 1.341(11)
C81 H81 0.9300
C17 C16 1.410(12)
C17 H17 0.9300
C22 H22A 0.9600
C22 H22B 0.9600
C22 H22C 0.9600
C3 C4 1.352(11)
C3 H3 0.9300
C44 C43 1.328(12)
C44 H44 0.9300
C4 H4 0.9300
C76 H76A 0.9600
C76 H76B 0.9600
C76 H76C 0.9600
C13 C14 1.418(12)
C13 H13 0.9300
C24 C25 1.387(11)
C24 H24 0.9300
C77 H77A 0.9600
C77 H77B 0.9600
C77 H77C 0.9600
C83 C82 1.355(11)
C83 H83 0.9300
C52 C53 1.417(12)
C52 H52 0.9300
C38 H38A 0.9600
C38 H38B 0.9600
C38 H38C 0.9600
C82 H82 0.9300
C37 H37A 0.9600
C37 H37B 0.9600
C37 H37C 0.9600
C65 H65A 0.9600
C65 H65B 0.9600
C65 H65C 0.9600
C26 C27 1.323(12)
C26 C25 1.349(12)
C26 H26 0.9300
C66 H66A 0.9600
C66 H66B 0.9600
C66 H66C 0.9600
C55 C54 1.345(13)
C55 H55 0.9300
C42 C43 1.348(12)
C42 H42 0.9300
C27 H27 0.9300
C25 H25 0.9300
C78 H78A 0.9600
C78 H78B 0.9600
C78 H78C 0.9600
C43 H43 0.9300
C11 H11A 0.9600
C11 H11B 0.9600
C11 H11C 0.9600
C16 C15 1.338(13)
C16 H16 0.9300
C15 C14 1.292(13)
C15 H15 0.9300
C14 H14 0.9300
C70 C71 1.350(12)
C70 H70 0.9300
C72 C71 1.355(12)
C72 H72 0.9300
C71 H71 0.9300
C53 C54 1.318(13)
C53 H53 0.9300
C54 H54 0.9300
C48 H48A 0.9600
C48 H48B 0.9600
C48 H48C 0.9600
C9 H9A 0.9600
C9 H9B 0.9600
C9 H9C 0.9600
C50 H50A 0.9600
C50 H50B 0.9600
C50 H50C 0.9600
C10 H10A 0.9600
C10 H10B 0.9600
C10 H10C 0.9600
C49 H49A 0.9600
C49 H49B 0.9600
C49 H49C 0.9600
